data_4303727
loop_
_publ_author_name
'Rosa Pedrido'
'Mar\'ia J. Romero'
'Ana M. Gonz\'alez-Noya'
'Manuel R. Bermejo'
'Miguel Mart\'inez-Calvo'
'Guillermo Zaragoza'

_publ_section_title
;
Unprecedent Isolation of a Mixture of Conformational and Linkage Isomers in
a Thiosemicarbazone Cobalt Mesocate
;
_journal_name_full 'Inorganic Chemistry'
_journal_page_first 10862
_journal_page_last 10864
_journal_paper_doi 10.1021/ic901657z
_journal_volume 48
_journal_year 2009
_chemical_compound_source 'synthesis as described'
_chemical_formula_moiety 'C32 H44 Co2 N12 S4, C2 H3 N'
_chemical_formula_sum 'C34 H47 Co2 N13 S4'
_chemical_formula_weight 883.95
_chemical_name_systematic
;
 ?
;
_space_group_IT_number 2
_symmetry_cell_setting triclinic
_symmetry_Int_Tables_number 2
_symmetry_space_group_name_Hall '-P 1'
_symmetry_space_group_name_H-M 'P -1'
_atom_sites_solution_hydrogens geom
_atom_sites_solution_primary direct
_atom_sites_solution_secondary difmap
_audit_conform_dict_location ftp://ftp.iucr.org/pub/cif_core.dic
_audit_conform_dict_name cif_core.dic
_audit_conform_dict_version 2.3
_audit_creation_date 2009-09-28T13:49:54-00:00
_audit_creation_method 'WinGX routine CIF_UPDATE'
_cell_angle_alpha 86.6190(10)
_cell_angle_beta 84.3870(10)
_cell_angle_gamma 74.3150(10)
_cell_formula_units_Z 2
_cell_length_a 11.6780(2)
_cell_length_b 12.6479(2)
_cell_length_c 14.2948(3)
_cell_measurement_reflns_used 7142
_cell_measurement_temperature 100(2)
_cell_measurement_theta_max 33.06
_cell_measurement_theta_min 2.22
_cell_measurement_wavelength 0.71073
_cell_volume 2021.84(6)
_computing_cell_refinement 'APPEX2 (BRUKER AXS, 2005)'
_computing_data_collection 'APPEX2 (BRUKER AXS, 2005)'
_computing_data_reduction 'APPEX2 (BRUKER AXS, 2005)'
_computing_molecular_graphics 'Ortep-3 for Windows (Farrugia, 1997)'
_computing_publication_material 'WinGX publication routines (Farrugia, 1999)'
_computing_structure_refinement 'SHELXL-97 (Sheldrick, 2008)'
_computing_structure_solution 'DIRDIF99  (Giacovazzo et all, 1999'
_diffrn_ambient_temperature 100(2)
_diffrn_measured_fraction_theta_full 0.998
_diffrn_measured_fraction_theta_max 0.998
_diffrn_measurement_device 'four-circle diffractometer'
_diffrn_measurement_device_type 'BRUKER APPEX-II CCD'
_diffrn_measurement_method 'omega and phi scans'
_diffrn_radiation_monochromator graphite
_diffrn_radiation_probe x-ray
_diffrn_radiation_source 'fine-focus sealed tube'
_diffrn_radiation_type MoK\a
_diffrn_radiation_wavelength 0.7107
_diffrn_reflns_av_R_equivalents 0.0328
_diffrn_reflns_av_unetI/netI 0.0362
_diffrn_reflns_limit_h_max 17
_diffrn_reflns_limit_h_min -17
_diffrn_reflns_limit_k_max 19
_diffrn_reflns_limit_k_min -19
_diffrn_reflns_limit_l_max 21
_diffrn_reflns_limit_l_min 0
_diffrn_reflns_number 72704
_diffrn_reflns_theta_full 33.15
_diffrn_reflns_theta_max 33.15
_diffrn_reflns_theta_min 1.43
_exptl_absorpt_coefficient_mu 1.071
_exptl_absorpt_correction_T_max 0.9098
_exptl_absorpt_correction_T_min 0.7395
_exptl_absorpt_correction_type multi-scan
_exptl_absorpt_process_details 'BRUKER SADABS'
_exptl_crystal_colour Green
_exptl_crystal_density_diffrn 1.452
_exptl_crystal_density_method 'not measured'
_exptl_crystal_description prism
_exptl_crystal_F_000 920
_exptl_crystal_size_max 0.3
_exptl_crystal_size_mid 0.27
_exptl_crystal_size_min 0.09
_refine_diff_density_max 0.615
_refine_diff_density_min -0.486
_refine_diff_density_rms 0.069
_refine_ls_extinction_method none
_refine_ls_goodness_of_fit_ref 1.074
_refine_ls_hydrogen_treatment mixed
_refine_ls_matrix_type full
_refine_ls_number_parameters 718
_refine_ls_number_reflns 15393
_refine_ls_number_restraints 1
_refine_ls_restrained_S_all 1.075
_refine_ls_R_factor_all 0.0761
_refine_ls_R_factor_gt 0.0455
_refine_ls_shift/su_max 0.007
_refine_ls_shift/su_mean 0
_refine_ls_structure_factor_coef Fsqd
_refine_ls_weighting_details 'calc w=1/[\s^2^(Fo^2^)+(0.0538P)^2^+0.4683P] where P=(Fo^2^+2Fc^2^)/3'
_refine_ls_weighting_scheme calc
_refine_ls_wR_factor_gt 0.1092
_refine_ls_wR_factor_ref 0.1185
_reflns_number_gt 10380
_reflns_number_total 15393
_reflns_threshold_expression >2\s(I)
_cod_data_source_file ic901657z_si_005.cif
_cod_data_source_block Co2La2
_cod_database_code 4303727

loop_
_symmetry_equiv_pos_as_xyz
'x, y, z'
'-x, -y, -z'

loop_
_atom_site_label
_atom_site_type_symbol
_atom_site_fract_x
_atom_site_fract_y
_atom_site_fract_z
_atom_site_U_iso_or_equiv
_atom_site_adp_type
_atom_site_occupancy
_atom_site_symmetry_multiplicity
_atom_site_calc_flag
_atom_site_refinement_flags
_atom_site_disorder_assembly
_atom_site_disorder_group
Co1 Co 0.04903(11) 0.26212(11) 0.38612(9) 0.02304(17) Uani 0.590(4) 1 d P A 1
Co1B Co 0.03547(16) 0.23851(16) 0.37443(14) 0.0227(2) Uani 0.410(4) 1 d P A 2
C1 C -0.0413(9) 0.3314(6) 0.5832(7) 0.0242(11) Uani 0.590(4) 1 d P A 1
H1 H 0.0322 0.3437 0.5623 0.029 Uiso 0.590(4) 1 calc PR A 1
C2 C -0.0521(8) 0.2249(4) 0.5903(6) 0.0201(11) Uani 0.590(4) 1 d P A 1
C3 C -0.1604(8) 0.2061(5) 0.6259(7) 0.0282(12) Uani 0.590(4) 1 d P A 1
H3 H -0.1678 0.1347 0.6334 0.034 Uiso 0.590(4) 1 calc PR A 1
C4 C -0.2580(11) 0.2944(6) 0.6502(10) 0.0313(17) Uani 0.590(4) 1 d P A 1
H4 H -0.3308 0.282 0.6728 0.038 Uiso 0.590(4) 1 calc PR A 1
C5 C -0.2462(11) 0.4003(6) 0.6406(9) 0.0258(12) Uani 0.590(4) 1 d P A 1
H5 H -0.3117 0.4586 0.6572 0.031 Uiso 0.590(4) 1 calc PR A 1
C6 C -0.1391(6) 0.4218(4) 0.6068(4) 0.0211(9) Uani 0.590(4) 1 d P A 1
C1B C -0.0383(11) 0.3002(7) 0.5940(9) 0.024(2) Uani 0.410(4) 1 d P A 2
H1B H 0.037 0.3108 0.5779 0.029 Uiso 0.410(4) 1 calc PR A 2
C2B C -0.0526(13) 0.1942(7) 0.5914(10) 0.0235(16) Uani 0.410(4) 1 d P A 2
C3B C -0.1646(11) 0.1777(7) 0.6196(9) 0.0249(15) Uani 0.410(4) 1 d P A 2
H3B H -0.1761 0.1077 0.6204 0.03 Uiso 0.410(4) 1 calc PR A 2
C4B C -0.2571(18) 0.2657(10) 0.6459(14) 0.031(2) Uani 0.410(4) 1 d P A 2
H4B H -0.3312 0.2539 0.6651 0.037 Uiso 0.410(4) 1 calc PR A 2
C5B C -0.2452(14) 0.3701(7) 0.6453(12) 0.025(2) Uani 0.410(4) 1 d P A 2
H5B H -0.3111 0.4281 0.6617 0.03 Uiso 0.410(4) 1 calc PR A 2
C6B C -0.1318(9) 0.3899(6) 0.6196(6) 0.0203(12) Uani 0.410(4) 1 d P A 2
C20 C 0.0867(7) 0.0316(4) 0.6236(5) 0.0306(11) Uani 0.590(4) 1 d P A 1
H20A H 0.1114 -0.0335 0.5873 0.046 Uiso 0.590(4) 1 calc PR A 1
H20B H 0.019 0.0281 0.6663 0.046 Uiso 0.590(4) 1 calc PR A 1
H20C H 0.151 0.0367 0.6585 0.046 Uiso 0.590(4) 1 calc PR A 1
C21 C 0.0534(12) 0.1305(10) 0.5590(10) 0.0258(17) Uani 0.590(4) 1 d P A 1
C20B C 0.0837(11) -0.0004(6) 0.6124(8) 0.0341(17) Uani 0.410(4) 1 d P A 2
H20D H 0.1114 -0.0576 0.5678 0.051 Uiso 0.410(4) 1 calc PR A 2
H20E H 0.016 -0.0124 0.6509 0.051 Uiso 0.410(4) 1 calc PR A 2
H20F H 0.1463 -0.0011 0.6514 0.051 Uiso 0.410(4) 1 calc PR A 2
C21B C 0.0485(18) 0.1079(14) 0.5613(14) 0.028(3) Uani 0.410(4) 1 d P A 2
N22 N 0.10940(12) 0.13766(12) 0.48024(10) 0.0272(3) Uani 1 1 d . . .
N23 N 0.21412(13) 0.05632(12) 0.45749(10) 0.0287(3) Uani 1 1 d . A .
C24 C 0.25754(14) 0.06360(13) 0.36997(11) 0.0251(3) Uani 1 1 d . . .
S25 S 0.1962(6) 0.1651(4) 0.2860(4) 0.0248(5) Uani 0.590(4) 1 d P A 1
S25B S 0.1921(8) 0.1480(6) 0.2765(6) 0.0250(8) Uani 0.410(4) 1 d P A 2
N26 N 0.36105(13) -0.00993(12) 0.34321(10) 0.0281(3) Uani 1 1 d D A .
H26 H 0.3914(18) -0.0061(17) 0.2903(11) 0.034 Uiso 1 1 d D . .
C27 C 0.43092(16) -0.08545(15) 0.40956(12) 0.0323(4) Uani 1 1 d . . .
H27A H 0.3892 -0.1398 0.4327 0.039 Uiso 1 1 calc R A .
H27B H 0.4407 -0.0455 0.4628 0.039 Uiso 1 1 calc R . .
C28 C 0.55224(18) -0.14246(18) 0.36313(15) 0.0473(5) Uani 1 1 d . A .
H28A H 0.5425 -0.1809 0.3098 0.071 Uiso 1 1 calc R . .
H28B H 0.5965 -0.1938 0.4073 0.071 Uiso 1 1 calc R . .
H28C H 0.5948 -0.0889 0.3428 0.071 Uiso 1 1 calc R . .
C60 C -0.2396(3) 0.6184(3) 0.5579(3) 0.0280(7) Uani 0.590(4) 1 d P A 1
H60A H -0.2257 0.69 0.5514 0.042 Uiso 0.590(4) 1 calc PR A 1
H60B H -0.3088 0.6208 0.6008 0.042 Uiso 0.590(4) 1 calc PR A 1
H60C H -0.2523 0.5958 0.4977 0.042 Uiso 0.590(4) 1 calc PR A 1
C61 C -0.1336(3) 0.5383(3) 0.5951(2) 0.0211(6) Uani 0.590(4) 1 d P . 1
N62 N 0.0455(2) 0.42381(18) 0.38760(16) 0.0243(6) Uani 0.590(4) 1 d P . 1
N63 N -0.0527(3) 0.49892(19) 0.35373(19) 0.0263(6) Uani 0.590(4) 1 d P A 1
C64 C -0.1423(3) 0.4567(3) 0.3414(3) 0.0262(7) Uani 0.590(4) 1 d P A 1
S65 S -0.14598(11) 0.31969(12) 0.35577(8) 0.0285(3) Uani 0.590(4) 1 d P A 1
C60B C -0.2090(4) 0.5990(4) 0.5930(4) 0.0280(10) Uani 0.410(4) 1 d P A 2
H60D H -0.2345 0.6442 0.6468 0.042 Uiso 0.410(4) 1 calc PR A 2
H60E H -0.2755 0.5773 0.5737 0.042 Uiso 0.410(4) 1 calc PR A 2
H60F H -0.1782 0.6397 0.5425 0.042 Uiso 0.410(4) 1 calc PR A 2
C61B C -0.1140(4) 0.4996(4) 0.6179(3) 0.0203(9) Uani 0.410(4) 1 d P . 2
N62B N 0.0079(4) 0.4996(3) 0.3618(2) 0.0220(8) Uani 0.410(4) 1 d P . 2
N63B N -0.0217(3) 0.4008(2) 0.3640(2) 0.0232(8) Uani 0.410(4) 1 d P A 2
C64B C -0.1338(4) 0.4110(4) 0.3425(4) 0.0225(10) Uani 0.410(4) 1 d P A 2
S65B S -0.16839(14) 0.28660(17) 0.34419(11) 0.0286(4) Uani 0.410(4) 1 d P A 2
N66 N -0.2266(2) 0.52095(18) 0.31514(15) 0.0522(5) Uani 1 1 d . . .
H66 H -0.219(3) 0.584(2) 0.308(2) 0.066(9) Uiso 1 1 d . . .
C67 C -0.3437(2) 0.51494(19) 0.3017(2) 0.0645(8) Uani 1 1 d . A .
H67A H -0.339 0.4458 0.2735 0.077 Uiso 1 1 calc R . .
H67B H -0.3797 0.5739 0.2586 0.077 Uiso 1 1 calc R . .
C68 C -0.4228(2) 0.5237(3) 0.3945(3) 0.0805(10) Uani 1 1 d . . .
H68A H -0.3852 0.468 0.4386 0.121 Uiso 1 1 calc R A .
H68B H -0.499 0.5138 0.3835 0.121 Uiso 1 1 calc R . .
H68C H -0.4338 0.5949 0.4196 0.121 Uiso 1 1 calc R . .
Co2 Co 0.25755(9) 0.09942(7) 0.87887(6) 0.02375(13) Uani 0.785(4) 1 d P B 1
C7 C 0.29077(17) -0.00753(14) 1.07375(11) 0.0306(4) Uani 1 1 d . . .
H7 H 0.3233 0.0509 1.0561 0.037 Uiso 1 1 calc R . .
C8 C 0.16862(18) 0.00968(14) 1.07830(11) 0.0321(4) Uani 1 1 d . . .
C9 C 0.11886(19) -0.07713(16) 1.10839(12) 0.0367(4) Uani 1 1 d . . .
H9 H 0.0364 -0.0658 1.115 0.044 Uiso 1 1 calc R . .
C10 C 0.1934(2) -0.17967(16) 1.12821(14) 0.0417(5) Uani 1 1 d . . .
H10 H 0.1607 -0.2377 1.1469 0.05 Uiso 1 1 calc R . .
C11 C 0.31576(19) -0.19689(15) 1.12056(13) 0.0376(4) Uani 1 1 d . . .
H11 H 0.3646 -0.2668 1.1326 0.045 Uiso 1 1 calc R . .
C12 C 0.36706(18) -0.11021(14) 1.09488(12) 0.0316(4) Uani 1 1 d . . .
C30 C 0.4224(2) 0.2378(2) 0.9574(2) 0.0286(5) Uani 0.785(4) 1 d P B 1
H30A H 0.339 0.2432 0.9559 0.043 Uiso 0.785(4) 1 calc PR B 1
H30B H 0.4412 0.2992 0.9227 0.043 Uiso 0.785(4) 1 calc PR B 1
H30C H 0.4405 0.2382 1.0214 0.043 Uiso 0.785(4) 1 calc PR B 1
C31 C 0.4950(3) 0.1329(2) 0.91383(19) 0.0218(5) Uani 0.785(4) 1 d P . 1
N32 N 0.43752(15) 0.06713(13) 0.88622(12) 0.0226(4) Uani 0.785(4) 1 d P B 1
N33 N 0.50729(16) -0.02868(18) 0.84475(14) 0.0234(4) Uani 0.785(4) 1 d P B 1
C34 C 0.4460(3) -0.0954(2) 0.81979(19) 0.0219(5) Uani 0.785(4) 1 d P B 1
S35 S 0.29227(10) -0.07417(7) 0.82857(6) 0.02737(19) Uani 0.785(4) 1 d P B 1
N36 N 0.5165(3) -0.1908(2) 0.7842(3) 0.0269(6) Uani 0.785(4) 1 d P B 1
H36 H 0.5888 -0.2125 0.7993 0.032 Uiso 0.785(4) 1 calc PR B 1
C37 C 0.47839(19) -0.25601(14) 0.72425(13) 0.0363(4) Uani 1 1 d . . .
H37A H 0.4011 -0.2644 0.7497 0.044 Uiso 1 1 calc R B 1
H37B H 0.5341 -0.3285 0.7232 0.044 Uiso 1 1 calc R B 1
C38 C 0.4685(2) -0.20981(17) 0.62452(14) 0.0437(5) Uani 1 1 d . B .
H38A H 0.4069 -0.1419 0.624 0.066 Uiso 1 1 calc R . .
H38B H 0.4491 -0.2613 0.5863 0.066 Uiso 1 1 calc R . .
H38C H 0.5432 -0.1969 0.6 0.066 Uiso 1 1 calc R . .
C80 C -0.02282(18) 0.16713(17) 1.11119(13) 0.0402(4) Uani 1 1 d . . .
H80A H -0.0214 0.2381 1.1307 0.06 Uiso 1 1 calc R . .
H80B H -0.0294 0.1202 1.1656 0.06 Uiso 1 1 calc R . .
H80C H -0.09 0.1748 1.0752 0.06 Uiso 1 1 calc R . .
C81 C 0.09002(17) 0.11774(15) 1.05202(12) 0.0315(4) Uani 1 1 d . B .
N82 N 0.12126(13) 0.16691(12) 0.97504(10) 0.0287(3) Uani 1 1 d . . .
N83 N 0.04522(13) 0.26999(12) 0.95497(10) 0.0316(3) Uani 1 1 d . B .
C84 C 0.06452(15) 0.30782(14) 0.86934(12) 0.0295(3) Uani 1 1 d . . .
S85 S 0.17042(4) 0.24092(4) 0.78111(3) 0.03845(12) Uani 1 1 d . B .
N86 N -0.00526(14) 0.40708(13) 0.84421(11) 0.0341(3) Uani 1 1 d . B .
H86 H 0.007(2) 0.4286(19) 0.7895(17) 0.041 Uiso 1 1 d . . .
C87 C -0.1036(2) 0.46906(17) 0.90528(16) 0.0460(5) Uani 1 1 d . . .
H87A H -0.075 0.4777 0.9651 0.055 Uiso 1 1 calc R B .
H87B H -0.1635 0.4285 0.9172 0.055 Uiso 1 1 calc R . .
C88 C -0.1592(2) 0.57972(18) 0.86322(18) 0.0582(7) Uani 1 1 d . B .
H88A H -0.1011 0.6213 0.854 0.087 Uiso 1 1 calc R . .
H88B H -0.2252 0.6176 0.9048 0.087 Uiso 1 1 calc R . .
H88C H -0.187 0.5714 0.8038 0.087 Uiso 1 1 calc R . .
N90 N 0.4549(2) 0.50780(16) 0.13195(14) 0.0549(5) Uani 1 1 d . . .
C91 C 0.5440(2) 0.45084(17) 0.10549(15) 0.0447(5) Uani 1 1 d . . .
C92 C 0.6576(3) 0.3781(2) 0.07144(18) 0.0675(8) Uani 1 1 d . . .
H92A H 0.6534 0.3033 0.0787 0.101 Uiso 1 1 calc R . .
H92B H 0.7195 0.3877 0.107 0.101 Uiso 1 1 calc R . .
H92C H 0.675 0.3953 0.0062 0.101 Uiso 1 1 calc R . .
Co2B Co 0.2294(3) 0.0904(3) 0.8654(3) 0.0263(5) Uani 0.215(4) 1 d P B 2
C30B C 0.4430(8) 0.2084(7) 0.9237(7) 0.0253(18) Uani 0.215(4) 1 d P B 2
H30D H 0.3775 0.2215 0.885 0.038 Uiso 0.215(4) 1 calc PR B 2
H30E H 0.4746 0.2713 0.9196 0.038 Uiso 0.215(4) 1 calc PR B 2
H30F H 0.4156 0.1956 0.9878 0.038 Uiso 0.215(4) 1 calc PR B 2
C31B C 0.5366(8) 0.1118(8) 0.8912(7) 0.0200(17) Uani 0.215(4) 1 d P . 2
N32B N 0.5182(5) 0.0214(6) 0.8602(4) 0.0206(15) Uani 0.215(4) 1 d P B 2
N33B N 0.4039(5) 0.0144(5) 0.8557(4) 0.0211(15) Uani 0.215(4) 1 d P B 2
C34B C 0.3970(10) -0.0780(8) 0.8193(7) 0.022(2) Uani 0.215(4) 1 d P B 2
S35B S 0.2562(4) -0.0914(3) 0.8146(2) 0.0305(7) Uani 0.215(4) 1 d P B 2
N36B N 0.4936(11) -0.1557(9) 0.7908(10) 0.023(2) Uani 0.215(4) 1 d P B 2
H36B H 0.5628 -0.1549 0.806 0.028 Uiso 0.215(4) 1 calc PR B 2

loop_
_atom_site_aniso_label
_atom_site_aniso_U_11
_atom_site_aniso_U_22
_atom_site_aniso_U_33
_atom_site_aniso_U_23
_atom_site_aniso_U_13
_atom_site_aniso_U_12
Co1 0.0226(3) 0.0180(4) 0.0261(3) -0.0037(3) 0.0002(2) -0.0016(2)
Co1B 0.0196(4) 0.0175(6) 0.0286(5) -0.0026(4) -0.0001(3) -0.0010(3)
C1 0.0258(18) 0.025(3) 0.021(3) -0.003(2) -0.0002(15) -0.007(2)
C2 0.0220(16) 0.014(3) 0.0223(16) -0.003(2) 0.0012(11) -0.001(2)
C3 0.038(2) 0.019(3) 0.029(2) -0.001(2) -0.0002(15) -0.010(2)
C4 0.0218(19) 0.025(5) 0.043(3) 0.001(4) 0.0052(15) -0.003(3)
C5 0.0234(17) 0.019(3) 0.032(2) -0.002(3) 0.0008(13) -0.002(3)
C6 0.0207(15) 0.018(2) 0.020(2) -0.0009(16) -0.0021(13) 0.0019(19)
C1B 0.015(2) 0.035(6) 0.018(3) -0.002(4) 0.0021(18) -0.003(4)
C2B 0.031(3) 0.017(4) 0.022(2) 0.002(4) 0.0000(17) -0.007(4)
C3B 0.026(2) 0.020(4) 0.029(3) -0.004(3) 0.0077(19) -0.009(3)
C4B 0.030(3) 0.024(6) 0.037(3) 0.001(4) 0.010(2) -0.010(5)
C5B 0.019(2) 0.022(5) 0.031(3) -0.001(4) 0.0014(18) -0.002(4)
C6B 0.024(2) 0.017(3) 0.019(3) 0.004(2) -0.0062(18) -0.002(3)
C20 0.037(2) 0.025(3) 0.024(2) 0.002(2) 0.0025(15) -0.001(2)
C21 0.026(3) 0.025(4) 0.025(2) 0.006(2) -0.0069(19) -0.005(2)
C20B 0.046(3) 0.025(4) 0.029(3) 0.000(3) 0.002(2) -0.007(3)
C21B 0.025(3) 0.036(7) 0.023(3) -0.002(4) 0.008(2) -0.012(4)
N22 0.0224(6) 0.0308(7) 0.0242(6) -0.0023(5) 0.0015(5) -0.0010(5)
N23 0.0256(7) 0.0293(7) 0.0253(7) 0.0008(5) 0.0011(5) 0.0012(5)
C24 0.0230(7) 0.0247(7) 0.0259(7) -0.0011(6) -0.0008(6) -0.0036(6)
S25 0.0284(7) 0.0224(11) 0.0187(11) -0.0027(7) 0.0010(7) 0.0011(7)
S25B 0.0219(8) 0.028(2) 0.0198(13) -0.0048(11) -0.0018(7) 0.0031(12)
N26 0.0258(7) 0.0279(7) 0.0244(7) 0.0013(5) 0.0022(5) 0.0015(5)
C27 0.0279(8) 0.0324(8) 0.0308(9) 0.0036(7) -0.0014(7) 0.0007(7)
C28 0.0324(10) 0.0472(11) 0.0450(11) 0.0124(9) 0.0040(8) 0.0134(8)
C60 0.0211(16) 0.0254(15) 0.0358(19) -0.0033(13) -0.0056(13) -0.0017(12)
C61 0.0241(16) 0.0146(15) 0.0236(16) -0.0026(11) -0.0019(11) -0.0031(13)
N62 0.0228(12) 0.0205(11) 0.0266(11) -0.0019(8) -0.0009(9) -0.0008(9)
N63 0.0199(13) 0.0213(11) 0.0362(14) -0.0022(9) -0.0059(11) -0.0014(10)
C64 0.0269(16) 0.0189(15) 0.0322(16) -0.0045(15) -0.0020(11) -0.0047(15)
S65 0.0243(4) 0.0224(5) 0.0389(5) -0.0059(3) -0.0044(3) -0.0049(3)
C60B 0.017(2) 0.023(2) 0.045(3) 0.0007(19) -0.0108(19) -0.0042(17)
C61B 0.0184(19) 0.017(2) 0.022(2) 0.0008(16) 0.0023(15) 0.0003(17)
N62B 0.0168(18) 0.0220(16) 0.0262(17) -0.0034(12) -0.0004(14) -0.0034(13)
N63B 0.0182(16) 0.0181(14) 0.0325(18) -0.0039(12) -0.0017(13) -0.0030(11)
C64B 0.0159(18) 0.021(2) 0.030(2) -0.007(2) -0.0007(14) -0.002(2)
S65B 0.0199(6) 0.0232(7) 0.0433(7) -0.0076(5) -0.0024(5) -0.0055(5)
N66 0.0605(13) 0.0479(11) 0.0586(12) -0.0161(9) 0.0094(10) -0.0341(10)
C67 0.0531(15) 0.0371(11) 0.101(2) -0.0070(12) -0.0391(15) 0.0039(10)
C68 0.0289(12) 0.0681(18) 0.141(3) -0.0227(19) -0.0068(15) -0.0024(11)
Co2 0.0169(3) 0.02532(19) 0.0260(2) 0.00322(15) -0.0021(2) -0.00111(19)
C7 0.0442(10) 0.0260(8) 0.0228(8) 0.0023(6) -0.0081(7) -0.0102(7)
C8 0.0469(11) 0.0319(8) 0.0175(7) 0.0014(6) -0.0035(7) -0.0108(7)
C9 0.0462(11) 0.0410(10) 0.0246(8) 0.0016(7) -0.0014(7) -0.0155(8)
C10 0.0603(14) 0.0354(10) 0.0343(10) 0.0044(8) -0.0041(9) -0.0223(9)
C11 0.0533(12) 0.0286(9) 0.0322(9) 0.0023(7) -0.0070(8) -0.0124(8)
C12 0.0483(11) 0.0243(8) 0.0246(8) 0.0012(6) -0.0115(7) -0.0116(7)
C30 0.0257(11) 0.0204(12) 0.0356(15) -0.0037(10) 0.0003(10) 0.0004(9)
C31 0.0194(12) 0.0197(12) 0.0234(12) 0.0011(8) -0.0010(9) -0.0010(10)
N32 0.0217(8) 0.0194(8) 0.0241(8) 0.0000(6) -0.0017(6) -0.0011(6)
N33 0.0211(8) 0.0188(9) 0.0278(9) -0.0022(7) -0.0016(6) -0.0009(7)
C34 0.0225(13) 0.0192(13) 0.0212(10) 0.0023(9) -0.0013(12) -0.0018(12)
S35 0.0230(4) 0.0293(3) 0.0301(3) -0.0023(2) -0.0017(3) -0.0074(3)
N36 0.0247(15) 0.0225(15) 0.0298(11) -0.0022(13) -0.0033(10) 0.0006(11)
C37 0.0449(11) 0.0253(8) 0.0340(9) 0.0004(7) 0.0038(8) -0.0041(7)
C38 0.0606(14) 0.0357(10) 0.0309(9) -0.0032(8) -0.0004(9) -0.0068(9)
C80 0.0435(11) 0.0478(11) 0.0241(8) 0.0012(8) 0.0039(7) -0.0061(9)
C81 0.0356(9) 0.0364(9) 0.0213(7) -0.0011(6) -0.0023(6) -0.0074(7)
N82 0.0304(7) 0.0288(7) 0.0235(6) 0.0016(5) -0.0006(5) -0.0033(6)
N83 0.0321(8) 0.0292(7) 0.0270(7) 0.0016(5) 0.0003(6) 0.0015(6)
C84 0.0238(8) 0.0310(8) 0.0298(8) 0.0023(6) -0.0006(6) -0.0018(6)
S85 0.0347(2) 0.0371(2) 0.0300(2) 0.00886(17) 0.00716(17) 0.00800(18)
N86 0.0307(8) 0.0310(7) 0.0324(8) 0.0059(6) 0.0022(6) 0.0023(6)
C87 0.0446(12) 0.0345(10) 0.0465(12) -0.0010(8) 0.0071(9) 0.0065(8)
C88 0.0595(15) 0.0385(11) 0.0569(14) 0.0057(10) 0.0045(11) 0.0155(10)
N90 0.0650(13) 0.0438(10) 0.0467(11) 0.0068(8) -0.0028(9) -0.0012(9)
C91 0.0590(14) 0.0373(10) 0.0342(10) 0.0050(8) 0.0001(9) -0.0095(10)
C92 0.0688(17) 0.0708(17) 0.0441(13) 0.0036(12) 0.0112(12) 0.0068(14)
Co2B 0.0136(11) 0.0287(8) 0.0330(11) 0.0035(7) -0.0017(7) -0.0004(7)
C30B 0.020(4) 0.019(4) 0.037(5) -0.013(3) 0.005(3) -0.006(3)
C31B 0.015(4) 0.019(4) 0.022(4) 0.004(3) 0.003(3) 0.000(3)
N32B 0.014(3) 0.022(3) 0.019(3) 0.000(3) 0.000(2) 0.005(2)
N33B 0.016(3) 0.021(3) 0.024(3) 0.000(2) 0.000(2) -0.001(2)
C34B 0.021(5) 0.014(3) 0.026(4) 0.000(3) 0.001(4) 0.007(4)
S35B 0.0239(14) 0.0324(12) 0.0372(13) -0.0020(9) -0.0055(10) -0.0097(10)
N36B 0.016(5) 0.021(6) 0.030(4) -0.001(5) -0.001(4) -0.001(4)

loop_
_atom_type_symbol
_atom_type_description
_atom_type_scat_dispersion_real
_atom_type_scat_dispersion_imag
_atom_type_scat_source
C C 0.0033 0.0016 'International Tables Vol C Tables 4.2.6.8 and 6.1.1.4'
H H 0 0 'International Tables Vol C Tables 4.2.6.8 and 6.1.1.4'
Co Co 0.3494 0.9721 'International Tables Vol C Tables 4.2.6.8 and 6.1.1.4'
N N 0.0061 0.0033 'International Tables Vol C Tables 4.2.6.8 and 6.1.1.4'
S S 0.1246 0.1234 'International Tables Vol C Tables 4.2.6.8 and 6.1.1.4'

loop_
_geom_angle_atom_site_label_1
_geom_angle_atom_site_label_2
_geom_angle_atom_site_label_3
_geom_angle
_geom_angle_site_symmetry_1
_geom_angle_site_symmetry_3
_geom_angle_publ_flag
N22 Co1 N62 130.01(10) . . ?
N22 Co1 S25 84.79(17) . . ?
N62 Co1 S25 113.22(16) . . ?
N22 Co1 S65 122.21(7) . . ?
N62 Co1 S65 86.86(8) . . ?
S25 Co1 S65 124.14(15) . . ?
N63B Co1B N22 130.99(15) . . ?
N63B Co1B S25B 119.8(3) . . ?
N22 Co1B S25B 87.8(2) . . ?
N63B Co1B S65B 71.65(12) . . ?
N22 Co1B S65B 126.11(10) . . ?
S25B Co1B S65B 126.2(2) . . ?
C2 C1 C6 121.5(8) . . ?
C2 C1 H1 119.2 . . ?
C6 C1 H1 119.2 . . ?
C1 C2 C3 119.2(6) . . ?
C1 C2 C21 119.9(8) . . ?
C3 C2 C21 120.9(6) . . ?
C2 C3 C4 120.1(6) . . ?
C2 C3 H3 120 . . ?
C4 C3 H3 120 . . ?
C5 C4 C3 119.9(9) . . ?
C5 C4 H4 120.1 . . ?
C3 C4 H4 120.1 . . ?
C4 C5 C6 121.6(8) . . ?
C4 C5 H5 119.2 . . ?
C6 C5 H5 119.2 . . ?
C5 C6 C1 117.7(6) . . ?
C5 C6 C61 118.8(5) . . ?
C1 C6 C61 123.5(6) . . ?
C6B C1B C2B 122.6(10) . . ?
C6B C1B H1B 118.7 . . ?
C2B C1B H1B 118.7 . . ?
C3B C2B C1B 118.5(9) . . ?
C3B C2B C21B 123.2(10) . . ?
C1B C2B C21B 118.2(12) . . ?
C4B C3B C2B 119.2(9) . . ?
C4B C3B H3B 120.4 . . ?
C2B C3B H3B 120.4 . . ?
C5B C4B C3B 122.8(15) . . ?
C5B C4B H4B 118.6 . . ?
C3B C4B H4B 118.6 . . ?
C4B C5B C6B 119.8(11) . . ?
C4B C5B H5B 120.1 . . ?
C6B C5B H5B 120.1 . . ?
C1B C6B C5B 117.1(8) . . ?
C1B C6B C61B 120.8(8) . . ?
C5B C6B C61B 122.1(7) . . ?
N22 C21 C20 122.3(10) . . ?
N22 C21 C2 119.3(9) . . ?
C20 C21 C2 118.4(10) . . ?
C21B C20B H20D 109.5 . . ?
C21B C20B H20E 109.5 . . ?
H20D C20B H20E 109.5 . . ?
C21B C20B H20F 109.5 . . ?
H20D C20B H20F 109.5 . . ?
H20E C20B H20F 109.5 . . ?
N22 C21B C2B 112.0(13) . . ?
N22 C21B C20B 124.8(14) . . ?
C2B C21B C20B 123.2(14) . . ?
C21 N22 N23 118.4(6) . . ?
C21B N22 N23 110.9(8) . . ?
C21 N22 Co1B 122.4(6) . . ?
C21B N22 Co1B 126.0(9) . . ?
N23 N22 Co1B 117.48(11) . . ?
C21 N22 Co1 121.6(6) . . ?
C21B N22 Co1 127.9(8) . . ?
N23 N22 Co1 120.02(11) . . ?
C24 N23 N22 113.56(13) . . ?
N23 C24 N26 117.23(14) . . ?
N23 C24 S25 125.6(2) . . ?
N26 C24 S25 117.1(2) . . ?
N23 C24 S25B 128.9(3) . . ?
N26 C24 S25B 113.5(3) . . ?
C24 S25 Co1 95.5(3) . . ?
C24 S25B Co1B 91.7(4) . . ?
C24 N26 C27 122.36(14) . . ?
C24 N26 H26 119.5(15) . . ?
C27 N26 H26 117.4(15) . . ?
N26 C27 C28 110.45(15) . . ?
N26 C27 H27A 109.6 . . ?
C28 C27 H27A 109.6 . . ?
N26 C27 H27B 109.6 . . ?
C28 C27 H27B 109.6 . . ?
H27A C27 H27B 108.1 . . ?
C27 C28 H28A 109.5 . . ?
C27 C28 H28B 109.5 . . ?
H28A C28 H28B 109.5 . . ?
C27 C28 H28C 109.5 . . ?
H28A C28 H28C 109.5 . . ?
H28B C28 H28C 109.5 . . ?
N62 C61 C6 126.5(4) 2_566 . ?
N62 C61 C60 117.1(3) 2_566 . ?
C6 C61 C60 116.4(4) . . ?
C61 N62 N63 116.6(3) 2_566 . ?
C61 N62 Co1 125.6(2) 2_566 . ?
N63 N62 Co1 116.97(19) . . ?
C64 N63 N62 114.1(3) . . ?
N66 C64 N63 114.0(3) . . ?
N66 C64 S65 118.1(3) . . ?
N63 C64 S65 127.9(3) . . ?
C64 S65 Co1 92.69(14) . . ?
C61B C60B H60D 109.5 . . ?
C61B C60B H60E 109.5 . . ?
H60D C60B H60E 109.5 . . ?
C61B C60B H60F 109.5 . . ?
H60D C60B H60F 109.5 . . ?
H60E C60B H60F 109.5 . . ?
N62B C61B C6B 113.5(5) 2_566 . ?
N62B C61B C60B 124.6(4) 2_566 . ?
C6B C61B C60B 121.9(5) . . ?
C61B N62B N63B 119.2(4) 2_566 . ?
C64B N63B N62B 113.5(4) . . ?
C64B N63B Co1B 99.4(3) . . ?
N62B N63B Co1B 146.7(3) . . ?
N63B C64B N66 126.1(4) . . ?
N63B C64B S65B 112.8(4) . . ?
N66 C64B S65B 121.1(3) . . ?
C64B S65B Co1B 75.93(18) . . ?
C64 N66 C67 133.0(3) . . ?
C67 N66 C64B 117.2(2) . . ?
C64 N66 H66 114(2) . . ?
C67 N66 H66 113(2) . . ?
C64B N66 H66 130(2) . . ?
N66 C67 C68 111.8(2) . . ?
N66 C67 H67A 109.2 . . ?
C68 C67 H67A 109.2 . . ?
N66 C67 H67B 109.2 . . ?
C68 C67 H67B 109.2 . . ?
H67A C67 H67B 107.9 . . ?
C67 C68 H68A 109.5 . . ?
C67 C68 H68B 109.5 . . ?
H68A C68 H68B 109.5 . . ?
C67 C68 H68C 109.5 . . ?
H68A C68 H68C 109.5 . . ?
H68B C68 H68C 109.5 . . ?
N82 Co2 N32 129.70(8) . . ?
N82 Co2 S35 123.09(6) . . ?
N32 Co2 S35 87.02(6) . . ?
N82 Co2 S85 85.33(5) . . ?
N32 Co2 S85 117.39(6) . . ?
S35 Co2 S85 117.86(4) . . ?
C8 C7 C12 121.89(17) . . ?
C8 C7 H7 119.1 . . ?
C12 C7 H7 119.1 . . ?
C7 C8 C9 119.23(17) . . ?
C7 C8 C81 120.99(16) . . ?
C9 C8 C81 119.79(18) . . ?
C10 C9 C8 119.45(19) . . ?
C10 C9 H9 120.3 . . ?
C8 C9 H9 120.3 . . ?
C11 C10 C9 120.81(18) . . ?
C11 C10 H10 119.6 . . ?
C9 C10 H10 119.6 . . ?
C10 C11 C12 120.66(18) . . ?
C10 C11 H11 119.7 . . ?
C12 C11 H11 119.7 . . ?
C31B C12 C7 116.6(5) 2_657 . ?
C31B C12 C11 123.5(5) 2_657 . ?
C7 C12 C11 117.85(18) . . ?
C7 C12 C31 122.87(17) . 2_657 ?
C11 C12 C31 119.20(17) . 2_657 ?
N32 C31 C30 117.5(2) . . ?
N32 C31 C12 124.5(2) . 2_657 ?
C30 C31 C12 118.0(2) . 2_657 ?
C31 N32 N33 116.1(2) . . ?
C31 N32 Co2 126.90(16) . . ?
N33 N32 Co2 116.29(14) . . ?
C34 N33 N32 114.5(2) . . ?
N33 C34 N36 113.3(3) . . ?
N33 C34 S35 127.9(2) . . ?
N36 C34 S35 118.8(3) . . ?
C34 S35 Co2 93.02(11) . . ?
C34 N36 C37 124.0(3) . . ?
C34 N36 H36 118 . . ?
C37 N36 H36 118 . . ?
N36 C37 C38 113.9(2) . . ?
C38 C37 N36B 107.3(5) . . ?
N36 C37 H37A 108.8 . . ?
C38 C37 H37A 108.8 . . ?
N36B C37 H37A 101.3 . . ?
N36 C37 H37B 108.8 . . ?
C38 C37 H37B 108.8 . . ?
N36B C37 H37B 122.3 . . ?
H37A C37 H37B 107.7 . . ?
C37 C38 H38A 109.5 . . ?
C37 C38 H38B 109.5 . . ?
H38A C38 H38B 109.5 . . ?
C37 C38 H38C 109.5 . . ?
H38A C38 H38C 109.5 . . ?
H38B C38 H38C 109.5 . . ?
C81 C80 H80A 109.5 . . ?
C81 C80 H80B 109.5 . . ?
H80A C80 H80B 109.5 . . ?
C81 C80 H80C 109.5 . . ?
H80A C80 H80C 109.5 . . ?
H80B C80 H80C 109.5 . . ?
N82 C81 C8 117.65(16) . . ?
N82 C81 C80 121.58(16) . . ?
C8 C81 C80 120.76(16) . . ?
C81 N82 N83 115.14(14) . . ?
C81 N82 Co2B 124.97(15) . . ?
N83 N82 Co2B 116.38(14) . . ?
C81 N82 Co2 125.37(12) . . ?
N83 N82 Co2 119.15(11) . . ?
C84 N83 N82 113.79(14) . . ?
N83 C84 N86 117.55(16) . . ?
N83 C84 S85 126.71(13) . . ?
N86 C84 S85 115.71(13) . . ?
C84 S85 Co2B 94.36(11) . . ?
C84 S85 Co2 94.09(6) . . ?
C84 N86 C87 122.98(16) . . ?
C84 N86 H86 116.0(16) . . ?
C87 N86 H86 120.8(16) . . ?
N86 C87 C88 111.81(18) . . ?
N86 C87 H87A 109.3 . . ?
C88 C87 H87A 109.3 . . ?
N86 C87 H87B 109.3 . . ?
C88 C87 H87B 109.3 . . ?
H87A C87 H87B 107.9 . . ?
C87 C88 H88A 109.5 . . ?
C87 C88 H88B 109.5 . . ?
H88A C88 H88B 109.5 . . ?
C87 C88 H88C 109.5 . . ?
H88A C88 H88C 109.5 . . ?
H88B C88 H88C 109.5 . . ?
N90 C91 C92 179.8(3) . . ?
C91 C92 H92A 109.5 . . ?
C91 C92 H92B 109.5 . . ?
H92A C92 H92B 109.5 . . ?
C91 C92 H92C 109.5 . . ?
H92A C92 H92C 109.5 . . ?
H92B C92 H92C 109.5 . . ?
N33B Co2B N82 130.4(3) . . ?
N33B Co2B S85 117.6(2) . . ?
N82 Co2B S85 88.14(13) . . ?
N33B Co2B S35B 71.5(2) . . ?
N82 Co2B S35B 128.47(17) . . ?
S85 Co2B S35B 125.82(17) . . ?
C31B C30B H30D 109.5 . . ?
C31B C30B H30E 109.5 . . ?
H30D C30B H30E 109.5 . . ?
C31B C30B H30F 109.5 . . ?
H30D C30B H30F 109.5 . . ?
H30E C30B H30F 109.5 . . ?
C12 C31B N32B 118.0(8) 2_657 . ?
C12 C31B C30B 115.9(8) 2_657 . ?
N32B C31B C30B 125.4(8) . . ?
C31B N32B N33B 119.7(7) . . ?
C34B N33B N32B 114.1(7) . . ?
C34B N33B Co2B 97.4(6) . . ?
N32B N33B Co2B 147.9(5) . . ?
N36B C34B N33B 122.0(11) . . ?
N36B C34B S35B 122.3(9) . . ?
N33B C34B S35B 115.7(7) . . ?
C34B S35B Co2B 74.8(4) . . ?
C34B N36B C37 118.9(11) . . ?
C34B N36B H36B 120.6 . . ?
C37 N36B H36B 120.6 . . ?

loop_
_geom_bond_atom_site_label_1
_geom_bond_atom_site_label_2
_geom_bond_distance
_geom_bond_site_symmetry_2
_geom_bond_publ_flag
Co1 N22 2.0300(19) . ?
Co1 N62 2.035(3) . ?
Co1 S25 2.257(6) . ?
Co1 S65 2.2724(15) . ?
Co1B N63B 1.981(3) . ?
Co1B N22 2.023(2) . ?
Co1B S25B 2.274(8) . ?
Co1B S65B 2.369(2) . ?
C1 C2 1.384(8) . ?
C1 C6 1.411(10) . ?
C1 H1 0.93 . ?
C2 C3 1.392(12) . ?
C2 C21 1.518(15) . ?
C3 C4 1.395(12) . ?
C3 H3 0.93 . ?
C4 C5 1.380(10) . ?
C4 H4 0.93 . ?
C5 C6 1.387(13) . ?
C5 H5 0.93 . ?
C6 C61 1.490(6) . ?
C1B C6B 1.384(13) . ?
C1B C2B 1.398(12) . ?
C1B H1B 0.93 . ?
C2B C3B 1.397(18) . ?
C2B C21B 1.43(2) . ?
C3B C4B 1.366(17) . ?
C3B H3B 0.93 . ?
C4B C5B 1.363(14) . ?
C4B H4B 0.93 . ?
C5B C6B 1.423(18) . ?
C5B H5B 0.93 . ?
C6B C61B 1.456(8) . ?
C20 C21 1.497(13) . ?
C20 H20A 0.96 . ?
C20 H20B 0.96 . ?
C20 H20C 0.96 . ?
C21 N22 1.256(14) . ?
C20B C21B 1.49(2) . ?
C20B H20D 0.96 . ?
C20B H20E 0.96 . ?
C20B H20F 0.96 . ?
C21B N22 1.386(18) . ?
N22 N23 1.3932(19) . ?
N23 C24 1.311(2) . ?
C24 N26 1.348(2) . ?
C24 S25 1.758(6) . ?
C24 S25B 1.760(9) . ?
N26 C27 1.449(2) . ?
N26 H26 0.808(15) . ?
C27 C28 1.513(2) . ?
C27 H27A 0.97 . ?
C27 H27B 0.97 . ?
C28 H28A 0.96 . ?
C28 H28B 0.96 . ?
C28 H28C 0.96 . ?
C60 C61 1.492(5) . ?
C60 H60A 0.96 . ?
C60 H60B 0.96 . ?
C60 H60C 0.96 . ?
C61 N62 1.297(4) 2_566 ?
N62 C61 1.297(4) 2_566 ?
N62 N63 1.385(4) . ?
N63 C64 1.327(5) . ?
C64 N66 1.172(4) . ?
C64 S65 1.744(4) . ?
C60B C61B 1.486(6) . ?
C60B H60D 0.96 . ?
C60B H60E 0.96 . ?
C60B H60F 0.96 . ?
C61B N62B 1.303(7) 2_566 ?
N62B C61B 1.303(7) 2_566 ?
N62B N63B 1.381(5) . ?
N63B C64B 1.344(6) . ?
C64B N66 1.570(5) . ?
C64B S65B 1.726(5) . ?
N66 C67 1.422(3) . ?
N66 H66 0.83(3) . ?
C67 C68 1.533(5) . ?
C67 H67A 0.97 . ?
C67 H67B 0.97 . ?
C68 H68A 0.96 . ?
C68 H68B 0.96 . ?
C68 H68C 0.96 . ?
Co2 N82 2.0317(17) . ?
Co2 N32 2.0419(19) . ?
Co2 S35 2.2692(11) . ?
Co2 S85 2.2781(10) . ?
C7 C8 1.379(3) . ?
C7 C12 1.397(2) . ?
C7 H7 0.93 . ?
C8 C9 1.403(3) . ?
C8 C81 1.477(3) . ?
C9 C10 1.384(3) . ?
C9 H9 0.93 . ?
C10 C11 1.380(3) . ?
C10 H10 0.93 . ?
C11 C12 1.400(3) . ?
C11 H11 0.93 . ?
C12 C31B 1.156(10) 2_657 ?
C12 C31 1.552(3) 2_657 ?
C30 C31 1.501(3) . ?
C30 H30A 0.96 . ?
C30 H30B 0.96 . ?
C30 H30C 0.96 . ?
C31 N32 1.300(3) . ?
C31 C12 1.552(3) 2_657 ?
N32 N33 1.393(3) . ?
N33 C34 1.328(4) . ?
C34 N36 1.359(3) . ?
C34 S35 1.735(3) . ?
N36 C37 1.403(4) . ?
N36 H36 0.86 . ?
C37 C38 1.511(3) . ?
C37 N36B 1.687(13) . ?
C37 H37A 0.97 . ?
C37 H37B 0.97 . ?
C38 H38A 0.96 . ?
C38 H38B 0.96 . ?
C38 H38C 0.96 . ?
C80 C81 1.497(3) . ?
C80 H80A 0.96 . ?
C80 H80B 0.96 . ?
C80 H80C 0.96 . ?
C81 N82 1.302(2) . ?
N82 N83 1.397(2) . ?
N82 Co2B 2.029(4) . ?
N83 C84 1.309(2) . ?
C84 N86 1.349(2) . ?
C84 S85 1.7581(17) . ?
S85 Co2B 2.176(3) . ?
N86 C87 1.447(2) . ?
N86 H86 0.83(2) . ?
C87 C88 1.493(3) . ?
C87 H87A 0.97 . ?
C87 H87B 0.97 . ?
C88 H88A 0.96 . ?
C88 H88B 0.96 . ?
C88 H88C 0.96 . ?
N90 C91 1.138(3) . ?
C91 C92 1.452(3) . ?
C92 H92A 0.96 . ?
C92 H92B 0.96 . ?
C92 H92C 0.96 . ?
Co2B N33B 1.999(6) . ?
Co2B S35B 2.383(4) . ?
C30B C31B 1.466(12) . ?
C30B H30D 0.96 . ?
C30B H30E 0.96 . ?
C30B H30F 0.96 . ?
C31B C12 1.156(10) 2_657 ?
C31B N32B 1.327(14) . ?
N32B N33B 1.369(10) . ?
N33B C34B 1.332(12) . ?
C34B N36B 1.328(12) . ?
C34B S35B 1.706(11) . ?
N36B H36B 0.86 . ?
